data_7709576
loop_
_publ_author_name
'Yin, Zhu-Bao'
'Wei, Junnian'
'Xi, Zhenfeng'

_publ_section_title
;
 Trisyl-based multidentate ligands: synthesis and their transition-metal
 complexes
;
_journal_name_full 'Dalton Transactions'
_journal_paper_doi 10.1039/D2DT00049K
_journal_year 2022
_chemical_formula_moiety 'C21 H43 Li N2 O Si3'
_chemical_formula_sum 'C21 H43 Li N2 O Si3'
_chemical_formula_weight 430.78
_chemical_properties_physical Air-sensitive,Moisture-sensitive
_space_group_crystal_system orthorhombic
_space_group_IT_number 61
_space_group_name_Hall '-P 2ac 2ab'
_space_group_name_H-M_alt 'P b c a'
_atom_sites_solution_hydrogens mixed
_atom_sites_solution_primary dual
_audit_creation_date 2021-12-02
_audit_creation_method
;
Olex2 1.2
(compiled 2018.05.29 svn.r3508 for OlexSys, GUI svn.r5506)
;
_audit_update_record
;
2021-12-02 deposited with the CCDC.	2022-02-15 downloaded from the CCDC.
;
_cell_angle_alpha 90
_cell_angle_beta 90
_cell_angle_gamma 90
_cell_formula_units_Z 8
_cell_length_a 10.1787(2)
_cell_length_b 16.4316(4)
_cell_length_c 31.9451(7)
_cell_measurement_reflns_used 20920
_cell_measurement_temperature 180.00(10)
_cell_measurement_theta_max 29.1980
_cell_measurement_theta_min 2.4300
_cell_volume 5342.9(2)
_computing_cell_refinement 'CrysAlisPro 1.171.39.33c (Rigaku OD, 2017)'
_computing_data_collection 'CrysAlisPro 1.171.39.33c (Rigaku OD, 2017)'
_computing_data_reduction 'CrysAlisPro 1.171.39.33c (Rigaku OD, 2017)'
_computing_molecular_graphics 'Olex2 (Dolomanov et al., 2009)'
_computing_publication_material 'Olex2 (Dolomanov et al., 2009)'
_computing_structure_refinement 'ShelXL (Sheldrick, 2015)'
_computing_structure_solution 'ShelXT (Sheldrick, 2015)'
_diffrn_ambient_environment N~2~
_diffrn_ambient_temperature 180.00(10)
_diffrn_detector 'CCD plate'
_diffrn_measured_fraction_theta_full 0.998
_diffrn_measured_fraction_theta_max 0.998
_diffrn_measurement_details
;
List of Runs (angles in degrees, time in seconds):

  # Type    Start    End  Width  t~exp~   \w     \q     \k     \f   Frames
#--------------------------------------------------------------------------
  1  \w    -93.00  26.00   0.50    2.00    --  -12.90 -82.00  60.00  238
  2  \w    -80.00  -2.00   0.50    2.00    --  -12.90 -77.00 -30.00  156
  3  \w   -102.00  -5.00   0.50    2.00    --  -12.90 -82.00   0.00  194
  4  \w    -83.00  -3.00   0.50    2.00    --  -12.90 -57.00  90.00  160
  5  \w    -80.00 -30.00   0.50    2.00    --  -12.90 -57.00-180.00  100
  6  \w    -27.00  52.00   0.50    2.00    --   12.90 -77.00-120.00  158
  7  \w    -65.00 -38.00   0.50    2.00    --   12.90 -77.00-120.00   54
  8  \w    -34.00  26.00   0.50    2.00    --   12.90 -77.00 -90.00  120
;
_diffrn_measurement_device 'four-circle diffractometer'
_diffrn_measurement_device_type 'XtaLAB AFC12 (RINC): Kappa single'
_diffrn_measurement_method '\w scans'
_diffrn_orient_matrix_type 'CrysAlisPro convention (1999,Acta A55,543-557)'
_diffrn_orient_matrix_UB_11 0.0112179000
_diffrn_orient_matrix_UB_12 -0.0238401000
_diffrn_orient_matrix_UB_13 -0.0181594000
_diffrn_orient_matrix_UB_21 0.0206167000
_diffrn_orient_matrix_UB_22 -0.0329661000
_diffrn_orient_matrix_UB_23 0.0127389000
_diffrn_orient_matrix_UB_31 -0.0656040000
_diffrn_orient_matrix_UB_32 -0.0144681000
_diffrn_orient_matrix_UB_33 0.0008944000
_diffrn_radiation_monochromator mirror
_diffrn_radiation_probe x-ray
_diffrn_radiation_type MoK\a
_diffrn_radiation_wavelength 0.71073
_diffrn_reflns_av_R_equivalents 0.0426
_diffrn_reflns_av_unetI/netI 0.0232
_diffrn_reflns_Laue_measured_fraction_full 0.998
_diffrn_reflns_Laue_measured_fraction_max 0.998
_diffrn_reflns_limit_h_max 13
_diffrn_reflns_limit_h_min -13
_diffrn_reflns_limit_k_max 21
_diffrn_reflns_limit_k_min -19
_diffrn_reflns_limit_l_max 41
_diffrn_reflns_limit_l_min -41
_diffrn_reflns_number 70677
_diffrn_reflns_point_group_measured_fraction_full 0.998
_diffrn_reflns_point_group_measured_fraction_max 0.998
_diffrn_reflns_theta_full 25.242
_diffrn_reflns_theta_max 27.479
_diffrn_reflns_theta_min 2.373
_diffrn_source 'Rotating-anode X-ray tube'
_diffrn_source_type 'Rigaku (Mo) X-ray Source'
_exptl_absorpt_coefficient_mu 0.191
_exptl_absorpt_correction_T_max 1.00000
_exptl_absorpt_correction_T_min 0.47277
_exptl_absorpt_correction_type multi-scan
_exptl_absorpt_process_details
;
CrysAlisPro 1.171.39.33c (Rigaku Oxford Diffraction, 2017)
Empirical absorption correction using spherical harmonics,
 implemented in SCALE3 ABSPACK scaling algorithm.
;
_exptl_crystal_colour 'clear light colourless'
_exptl_crystal_colour_lustre clear
_exptl_crystal_colour_modifier light
_exptl_crystal_colour_primary colourless
_exptl_crystal_density_diffrn 1.071
_exptl_crystal_description block
_exptl_crystal_F_000 1888
_exptl_crystal_size_max 0.2
_exptl_crystal_size_mid 0.2
_exptl_crystal_size_min 0.2
_refine_diff_density_max 0.511
_refine_diff_density_min -0.277
_refine_diff_density_rms 0.044
_refine_ls_extinction_method none
_refine_ls_goodness_of_fit_ref 1.023
_refine_ls_hydrogen_treatment mixed
_refine_ls_matrix_type full
_refine_ls_number_parameters 270
_refine_ls_number_reflns 6106
_refine_ls_number_restraints 0
_refine_ls_restrained_S_all 1.023
_refine_ls_R_factor_all 0.0558
_refine_ls_R_factor_gt 0.0425
_refine_ls_shift/su_max 0.001
_refine_ls_shift/su_mean 0.000
_refine_ls_structure_factor_coef Fsqd
_refine_ls_weighting_details
;
 w=1/[\s^2^(Fo^2^)+(0.0586P)^2^+2.3369P]
 where P=(Fo^2^+2Fc^2^)/3
;
_refine_ls_weighting_scheme calc
_refine_ls_wR_factor_gt 0.1116
_refine_ls_wR_factor_ref 0.1191
_reflns_Friedel_coverage 0.000
_reflns_number_gt 4943
_reflns_number_total 6106
_reflns_threshold_expression 'I > 2\s(I)'
_cod_data_source_file d2dt00049k2.cif
_cod_data_source_block exp_6110
_cod_database_code 7709576
_shelxl_version_number 2013-2
_chemical_oxdiff_formula 'C H Si N Li'
_shelx_space_group_comment
;
The symmetry employed for this shelxl refinement is uniquely defined
by the following loop, which should always be used as a source of
symmetry information in preference to the above space-group names.
They are only intended as comments.
;
_shelx_estimated_absorpt_t_max 0.963
_shelx_estimated_absorpt_t_min 0.963
_reflns_odcompleteness_completeness 99.90
_reflns_odcompleteness_iscentric 1
_reflns_odcompleteness_theta 27.42
_olex2_refinement_description
;
1. Fixed Uiso
 At 1.2 times of:
  All C(H) groups, All C(H,H) groups
 At 1.5 times of:
  All C(H,H,H) groups
2.a Secondary CH2 refined with riding coordinates:
 C12(H12A,H12B), C18(H18A,H18B), C19(H19A,H19B), C20(H20A,H20B), C21(H21A,H21B)
2.b Aromatic/amide H refined with riding coordinates:
 C14(H14), C15(H15), C16(H16), C17(H17)
2.c Idealised Me refined as rotating group:
 C1(H1A,H1B,H1C), C2(H2A,H2B,H2C), C3(H3A,H3B,H3C), C5(H5A,H5B,H5C), C6(H6A,
 H6B,H6C), C7(H7A,H7B,H7C), C8(H8A,H8B,H8C), C9(H9A,H9B,H9C), C11(H11A,H11B,
 H11C)
;
_olex2_submission_special_instructions 'No special instructions were received'
_oxdiff_exptl_absorpt_empirical_details
;
Empirical correction (ABSPACK) includes:
- Absorption correction using spherical harmonics
- Frame scaling
;
_oxdiff_exptl_absorpt_empirical_full_max 1.807
_oxdiff_exptl_absorpt_empirical_full_min 0.663

loop_
_space_group_symop_operation_xyz
'x, y, z'
'-x+1/2, -y, z+1/2'
'-x, y+1/2, -z+1/2'
'x+1/2, -y+1/2, -z'
'-x, -y, -z'
'x-1/2, y, -z-1/2'
'x, -y-1/2, z-1/2'
'-x-1/2, y-1/2, z'

loop_
_atom_site_label
_atom_site_type_symbol
_atom_site_fract_x
_atom_site_fract_y
_atom_site_fract_z
_atom_site_U_iso_or_equiv
_atom_site_adp_type
_atom_site_occupancy
_atom_site_site_symmetry_order
_atom_site_calc_flag
_atom_site_refinement_flags_posn
_atom_site_refinement_flags_adp
_atom_site_refinement_flags_occupancy
_atom_site_disorder_assembly
_atom_site_disorder_group
Si1 Si 0.28987(4) 0.72756(3) 0.58214(2) 0.03207(12) Uani 1 1 d . . . . .
Si2 Si 0.29992(5) 0.80054(3) 0.67084(2) 0.04310(15) Uani 1 1 d . . . . .
Si3 Si 0.50497(4) 0.85087(3) 0.60415(2) 0.03260(12) Uani 1 1 d . . . . .
O1 O 0.57334(12) 0.62770(8) 0.69246(4) 0.0421(3) Uani 1 1 d . . . . .
N1 N 0.71949(12) 0.74135(9) 0.61879(4) 0.0327(3) Uani 1 1 d . . . . .
N2 N 0.61342(13) 0.59125(9) 0.59722(4) 0.0356(3) Uani 1 1 d . . . . .
C1 C 0.2174(2) 0.62529(13) 0.59639(8) 0.0581(6) Uani 1 1 d . . . . .
H1A H 0.2800 0.5948 0.6125 0.087 Uiso 1 1 calc GR . . . .
H1B H 0.1964 0.5959 0.5713 0.087 Uiso 1 1 calc GR . . . .
H1C H 0.1390 0.6332 0.6126 0.087 Uiso 1 1 calc GR . . . .
C2 C 0.3811(2) 0.70469(12) 0.53193(5) 0.0455(4) Uani 1 1 d . . . . .
H2A H 0.4206 0.7537 0.5215 0.068 Uiso 1 1 calc GR . . . .
H2B H 0.3208 0.6837 0.5115 0.068 Uiso 1 1 calc GR . . . .
H2C H 0.4483 0.6651 0.5373 0.068 Uiso 1 1 calc GR . . . .
C3 C 0.14436(19) 0.79061(14) 0.56448(7) 0.0544(5) Uani 1 1 d . . . . .
H3A H 0.0877 0.8008 0.5879 0.082 Uiso 1 1 calc GR . . . .
H3B H 0.0967 0.7616 0.5433 0.082 Uiso 1 1 calc GR . . . .
H3C H 0.1749 0.8414 0.5533 0.082 Uiso 1 1 calc GR . . . .
C4 C 0.38903(15) 0.77494(9) 0.62313(4) 0.0279(3) Uani 1 1 d . . . . .
C5 C 0.4081(3) 0.80931(14) 0.71877(6) 0.0662(7) Uani 1 1 d . . . . .
H5A H 0.4663 0.7634 0.7200 0.099 Uiso 1 1 calc GR . . . .
H5B H 0.3542 0.8104 0.7434 0.099 Uiso 1 1 calc GR . . . .
H5C H 0.4586 0.8585 0.7172 0.099 Uiso 1 1 calc GR . . . .
C6 C 0.2054(3) 0.89997(16) 0.66890(8) 0.0836(9) Uani 1 1 d . . . . .
H6A H 0.2659 0.9445 0.6661 0.125 Uiso 1 1 calc GR . . . .
H6B H 0.1556 0.9063 0.6942 0.125 Uiso 1 1 calc GR . . . .
H6C H 0.1468 0.8995 0.6454 0.125 Uiso 1 1 calc GR . . . .
C7 C 0.1697(2) 0.72464(17) 0.68615(7) 0.0676(7) Uani 1 1 d . . . . .
H7A H 0.0998 0.7258 0.6660 0.101 Uiso 1 1 calc GR . . . .
H7B H 0.1355 0.7384 0.7133 0.101 Uiso 1 1 calc GR . . . .
H7C H 0.2073 0.6711 0.6870 0.101 Uiso 1 1 calc GR . . . .
C8 C 0.5523(2) 0.93557(12) 0.64143(8) 0.0600(6) Uani 1 1 d . . . . .
H8A H 0.4804 0.9729 0.6442 0.090 Uiso 1 1 calc GR . . . .
H8B H 0.6277 0.9638 0.6307 0.090 Uiso 1 1 calc GR . . . .
H8C H 0.5730 0.9129 0.6683 0.090 Uiso 1 1 calc GR . . . .
C9 C 0.4573(2) 0.91095(12) 0.55596(7) 0.0551(5) Uani 1 1 d . . . . .
H9A H 0.4544 0.8753 0.5322 0.083 Uiso 1 1 calc GR . . . .
H9B H 0.5210 0.9530 0.5511 0.083 Uiso 1 1 calc GR . . . .
H9C H 0.3724 0.9350 0.5601 0.083 Uiso 1 1 calc GR . . . .
C10 C 0.66233(17) 0.79749(11) 0.58702(5) 0.0355(4) Uani 1 1 d . . . . .
H10A H 0.730(2) 0.8346(13) 0.5770(6) 0.052(6) Uiso 1 1 d . . . . .
H10B H 0.6352(18) 0.7655(12) 0.5630(6) 0.038(5) Uiso 1 1 d . . . . .
C11 C 0.79465(18) 0.78716(13) 0.64994(7) 0.0496(5) Uani 1 1 d . . . . .
H11A H 0.8632 0.8172 0.6362 0.074 Uiso 1 1 calc GR . . . .
H11B H 0.8327 0.7501 0.6698 0.074 Uiso 1 1 calc GR . . . .
H11C H 0.7373 0.8243 0.6643 0.074 Uiso 1 1 calc GR . . . .
C12 C 0.80342(16) 0.68020(12) 0.59864(6) 0.0402(4) Uani 1 1 d . . . . .
H12A H 0.8619 0.6569 0.6194 0.048 Uiso 1 1 calc R . . . .
H12B H 0.8571 0.7066 0.5775 0.048 Uiso 1 1 calc R . . . .
C13 C 0.72574(16) 0.61300(10) 0.57846(5) 0.0336(4) Uani 1 1 d . . . . .
C14 C 0.7724(2) 0.57232(13) 0.54357(6) 0.0473(5) Uani 1 1 d . . . . .
H14 H 0.8493 0.5895 0.5306 0.057 Uiso 1 1 calc R . . . .
C15 C 0.7048(2) 0.50667(13) 0.52818(6) 0.0540(5) Uani 1 1 d . . . . .
H15 H 0.7352 0.4791 0.5047 0.065 Uiso 1 1 calc R . . . .
C16 C 0.5919(2) 0.48208(11) 0.54790(6) 0.0477(5) Uani 1 1 d . . . . .
H16 H 0.5453 0.4369 0.5385 0.057 Uiso 1 1 calc R . . . .
C17 C 0.54943(18) 0.52623(11) 0.58197(6) 0.0420(4) Uani 1 1 d . . . . .
H17 H 0.4722 0.5101 0.5951 0.050 Uiso 1 1 calc R . . . .
C18 C 0.4704(2) 0.58791(15) 0.71437(9) 0.0676(7) Uani 1 1 d . . . . .
H18A H 0.4146 0.5587 0.6949 0.081 Uiso 1 1 calc R . . . .
H18B H 0.4171 0.6275 0.7292 0.081 Uiso 1 1 calc R . . . .
C19 C 0.5308(2) 0.53040(16) 0.74445(8) 0.0705(7) Uani 1 1 d . . . . .
H19A H 0.5441 0.5557 0.7716 0.085 Uiso 1 1 calc R . . . .
H19B H 0.4773 0.4820 0.7479 0.085 Uiso 1 1 calc R . . . .
C20 C 0.6574(3) 0.51118(19) 0.72398(11) 0.0976(11) Uani 1 1 d . . . . .
H20A H 0.6471 0.4674 0.7039 0.117 Uiso 1 1 calc R . . . .
H20B H 0.7229 0.4955 0.7445 0.117 Uiso 1 1 calc R . . . .
C21 C 0.6953(2) 0.58926(16) 0.70251(8) 0.0649(7) Uani 1 1 d . . . . .
H21A H 0.7473 0.6233 0.7210 0.078 Uiso 1 1 calc R . . . .
H21B H 0.7457 0.5783 0.6774 0.078 Uiso 1 1 calc R . . . .
Li1 Li 0.5459(3) 0.68308(16) 0.63863(8) 0.0315(5) Uani 1 1 d . . . . .

loop_
_atom_site_aniso_label
_atom_site_aniso_U_11
_atom_site_aniso_U_22
_atom_site_aniso_U_33
_atom_site_aniso_U_23
_atom_site_aniso_U_13
_atom_site_aniso_U_12
Si1 0.0273(2) 0.0369(3) 0.0319(2) -0.00034(18) -0.00295(17) -0.00507(18)
Si2 0.0546(3) 0.0452(3) 0.0295(2) 0.0002(2) 0.0069(2) 0.0240(2)
Si3 0.0365(3) 0.0241(2) 0.0372(2) 0.00136(17) -0.00899(19) -0.00201(18)
O1 0.0397(7) 0.0459(7) 0.0406(7) 0.0145(5) 0.0042(5) 0.0089(6)
N1 0.0242(6) 0.0361(7) 0.0379(7) 0.0009(6) -0.0026(5) -0.0026(6)
N2 0.0311(7) 0.0358(7) 0.0398(8) -0.0016(6) 0.0060(6) 0.0010(6)
C1 0.0540(13) 0.0499(12) 0.0705(14) 0.0015(11) 0.0005(10) -0.0213(10)
C2 0.0543(11) 0.0519(11) 0.0303(8) -0.0086(8) -0.0040(8) -0.0010(9)
C3 0.0333(10) 0.0736(15) 0.0564(12) 0.0094(11) -0.0121(9) 0.0003(9)
C4 0.0288(7) 0.0295(8) 0.0253(7) -0.0019(6) -0.0009(6) 0.0045(6)
C5 0.116(2) 0.0508(12) 0.0317(9) -0.0096(9) -0.0101(11) 0.0167(13)
C6 0.110(2) 0.0762(17) 0.0647(15) -0.0008(13) 0.0174(14) 0.0633(17)
C7 0.0525(12) 0.0959(19) 0.0545(13) 0.0177(12) 0.0260(11) 0.0189(13)
C8 0.0644(13) 0.0369(10) 0.0788(15) -0.0169(10) -0.0207(12) 0.0007(10)
C9 0.0583(12) 0.0418(11) 0.0654(13) 0.0219(9) -0.0169(10) -0.0071(9)
C10 0.0328(8) 0.0363(9) 0.0373(9) 0.0081(7) 0.0002(7) -0.0095(7)
C11 0.0381(10) 0.0534(12) 0.0572(12) -0.0042(9) -0.0150(9) -0.0037(9)
C12 0.0246(8) 0.0470(10) 0.0491(10) 0.0033(8) 0.0057(7) 0.0013(7)
C13 0.0307(8) 0.0351(9) 0.0350(8) 0.0059(7) 0.0033(6) 0.0072(7)
C14 0.0480(11) 0.0528(11) 0.0409(10) 0.0022(9) 0.0166(8) 0.0084(9)
C15 0.0723(14) 0.0497(12) 0.0399(10) -0.0079(9) 0.0082(10) 0.0138(10)
C16 0.0583(12) 0.0344(9) 0.0505(11) -0.0061(8) -0.0086(9) 0.0081(9)
C17 0.0390(9) 0.0356(9) 0.0515(11) -0.0018(8) 0.0043(8) -0.0004(8)
C18 0.0475(12) 0.0606(14) 0.0946(18) 0.0383(13) 0.0051(12) -0.0001(10)
C19 0.0673(15) 0.0718(16) 0.0725(15) 0.0311(13) -0.0070(12) -0.0107(13)
C20 0.0690(16) 0.090(2) 0.134(3) 0.070(2) 0.0155(17) 0.0311(15)
C21 0.0421(11) 0.0852(17) 0.0674(14) 0.0345(13) -0.0004(10) 0.0132(11)
Li1 0.0288(13) 0.0327(14) 0.0329(13) 0.0024(11) 0.0014(11) 0.0026(11)

loop_
_atom_type_symbol
_atom_type_description
_atom_type_scat_dispersion_real
_atom_type_scat_dispersion_imag
_atom_type_scat_source
C C 0.0033 0.0016 'International Tables Vol C Tables 4.2.6.8 and 6.1.1.4'
H H 0.0000 0.0000 'International Tables Vol C Tables 4.2.6.8 and 6.1.1.4'
Li Li -0.0003 0.0001 'International Tables Vol C Tables 4.2.6.8 and 6.1.1.4'
N N 0.0061 0.0033 'International Tables Vol C Tables 4.2.6.8 and 6.1.1.4'
O O 0.0106 0.0060 'International Tables Vol C Tables 4.2.6.8 and 6.1.1.4'
Si Si 0.0817 0.0704 'International Tables Vol C Tables 4.2.6.8 and 6.1.1.4'

loop_
_geom_angle_atom_site_label_1
_geom_angle_atom_site_label_2
_geom_angle_atom_site_label_3
_geom_angle
_geom_angle_site_symmetry_1
_geom_angle_site_symmetry_3
_geom_angle_publ_flag
C1 Si1 C2 102.66(10) . . ?
C1 Si1 C3 104.65(10) . . ?
C2 Si1 C3 103.90(9) . . ?
C4 Si1 C1 114.93(9) . . ?
C4 Si1 C2 114.91(8) . . ?
C4 Si1 C3 114.36(9) . . ?
C4 Si2 C5 113.88(10) . . ?
C4 Si2 C6 115.07(10) . . ?
C4 Si2 C7 114.48(9) . . ?
C5 Si2 C6 104.83(12) . . ?
C7 Si2 C5 104.46(11) . . ?
C7 Si2 C6 102.81(13) . . ?
C4 Si3 C8 117.32(10) . . ?
C4 Si3 C9 117.54(8) . . ?
C4 Si3 C10 108.96(7) . . ?
C8 Si3 C10 107.74(9) . . ?
C9 Si3 C8 101.15(10) . . ?
C9 Si3 C10 102.82(9) . . ?
C18 O1 C21 109.08(15) . . ?
C18 O1 Li1 122.67(14) . . ?
C21 O1 Li1 121.62(14) . . ?
C10 N1 Li1 99.14(11) . . ?
C11 N1 C10 110.42(14) . . ?
C11 N1 C12 110.25(14) . . ?
C11 N1 Li1 117.86(14) . . ?
C12 N1 C10 110.64(14) . . ?
C12 N1 Li1 107.99(13) . . ?
C13 N2 C17 117.65(15) . . ?
C13 N2 Li1 111.45(13) . . ?
C17 N2 Li1 129.43(14) . . ?
Si1 C4 Li1 105.28(10) . . ?
Si2 C4 Si1 115.00(9) . . ?
Si2 C4 Li1 108.88(9) . . ?
Si3 C4 Si1 114.28(8) . . ?
Si3 C4 Si2 116.28(8) . . ?
Si3 C4 Li1 94.18(9) . . ?
N1 C10 Si3 114.67(11) . . ?
N1 C12 C13 112.63(13) . . ?
N2 C13 C12 116.94(14) . . ?
N2 C13 C14 121.62(17) . . ?
C14 C13 C12 121.32(16) . . ?
C15 C14 C13 119.81(18) . . ?
C14 C15 C16 119.18(18) . . ?
C15 C16 C17 118.07(19) . . ?
N2 C17 C16 123.62(18) . . ?
O1 C18 C19 107.92(18) . . ?
C20 C19 C18 102.2(2) . . ?
C19 C20 C21 104.1(2) . . ?
O1 C21 C20 104.82(18) . . ?
O1 Li1 N1 110.76(13) . . ?
O1 Li1 N2 99.80(12) . . ?
O1 Li1 C4 127.10(14) . . ?
N1 Li1 N2 82.19(11) . . ?
N1 Li1 C4 102.93(12) . . ?
N2 Li1 C4 124.70(13) . . ?

loop_
_geom_bond_atom_site_label_1
_geom_bond_atom_site_label_2
_geom_bond_distance
_geom_bond_site_symmetry_2
_geom_bond_publ_flag
Si1 C1 1.891(2) . ?
Si1 C2 1.8912(18) . ?
Si1 C3 1.893(2) . ?
Si1 C4 1.8275(16) . ?
Si2 C4 1.8228(15) . ?
Si2 C5 1.891(2) . ?
Si2 C6 1.897(2) . ?
Si2 C7 1.885(3) . ?
Si3 C4 1.8212(16) . ?
Si3 C8 1.894(2) . ?
Si3 C9 1.8918(19) . ?
Si3 C10 1.9064(19) . ?
O1 C18 1.419(2) . ?
O1 C21 1.430(2) . ?
O1 Li1 1.966(3) . ?
N1 C10 1.490(2) . ?
N1 C11 1.464(2) . ?
N1 C12 1.468(2) . ?
N1 Li1 2.107(3) . ?
N2 C13 1.339(2) . ?
N2 C17 1.343(2) . ?
N2 Li1 2.121(3) . ?
C4 Li1 2.252(3) . ?
C12 C13 1.503(3) . ?
C13 C14 1.384(2) . ?
C14 C15 1.370(3) . ?
C15 C16 1.372(3) . ?
C16 C17 1.377(3) . ?
C18 C19 1.481(3) . ?
C19 C20 1.479(4) . ?
C20 C21 1.505(3) . ?
